data_1554079
loop_
_publ_author_name
'Liu, Lili'
'Yang, Yun'
'Jing, Qun'
'Dong, Xiaoyu'
'Yang, Zhihua'
'Pan, Shilie'
'Wu, Kui'

_publ_section_title
;
 K5Ba10(BO3)8F: A New Potassium Barium Borate Fluoride with a
 Perovskite-Like Structure
;
_journal_issue 33
_journal_name_full 'The Journal of Physical Chemistry C'
_journal_page_first 18763
_journal_paper_doi 10.1021/acs.jpcc.6b05489
_journal_volume 120
_journal_year 2016
_chemical_formula_sum 'B8 Ba10 F K5 O24'
_chemical_formula_weight 2058.38
_space_group_IT_number 167
_space_group_name_Hall '-R 3 2"c'
_space_group_name_H-M_alt 'R -3 c :H'
_symmetry_cell_setting trigonal
_symmetry_space_group_name_H-M 'R -3 c :H'
_atom_sites_solution_hydrogens none
_atom_sites_solution_primary direct
_atom_sites_solution_secondary difmap
_audit_creation_method SHELXL-97
_cell_angle_alpha 90.00
_cell_angle_beta 90.00
_cell_angle_gamma 120.00
_cell_formula_units_Z 6
_cell_length_a 15.2929(17)
_cell_length_b 15.2929(17)
_cell_length_c 22.699(3)
_cell_measurement_reflns_used 2931
_cell_measurement_temperature 296(2)
_cell_measurement_theta_max 27.45
_cell_measurement_theta_min 3.79
_cell_volume 4597.5(9)
_computing_cell_refinement 'Bruker SAINT'
_computing_data_collection 'Bruker APEX2'
_computing_data_reduction 'Bruker SAINT'
_computing_molecular_graphics 'Bruker SHELXTL'
_computing_publication_material 'Bruker SHELXTL'
_computing_structure_refinement 'SHELXL-97 (Sheldrick, 1997)'
_computing_structure_solution 'SHELXS-97 (Sheldrick, 1990)'
_diffrn_ambient_temperature 296(2)
_diffrn_measured_fraction_theta_full 1.000
_diffrn_measured_fraction_theta_max 1.000
_diffrn_measurement_device_type 'Bruker APEX-II CCD'
_diffrn_measurement_method '\f and \w scans'
_diffrn_radiation_monochromator graphite
_diffrn_radiation_source 'fine-focus sealed tube'
_diffrn_radiation_type MoK\a
_diffrn_radiation_wavelength 0.71073
_diffrn_reflns_av_R_equivalents 0.0493
_diffrn_reflns_av_sigmaI/netI 0.0282
_diffrn_reflns_limit_h_max 19
_diffrn_reflns_limit_h_min -18
_diffrn_reflns_limit_k_max 13
_diffrn_reflns_limit_k_min -19
_diffrn_reflns_limit_l_max 21
_diffrn_reflns_limit_l_min -29
_diffrn_reflns_number 9503
_diffrn_reflns_theta_full 27.45
_diffrn_reflns_theta_max 27.45
_diffrn_reflns_theta_min 2.36
_diffrn_standards_number 0
_exptl_absorpt_coefficient_mu 13.395
_exptl_absorpt_correction_T_max 0.320
_exptl_absorpt_correction_T_min 0.264
_exptl_absorpt_correction_type numerical
_exptl_absorpt_process_details face-indexed
_exptl_crystal_density_diffrn 4.461
_exptl_crystal_density_method 'not measured'
_exptl_crystal_description block
_exptl_crystal_F_000 5376
_exptl_crystal_size_max 0.106
_exptl_crystal_size_mid 0.105
_exptl_crystal_size_min 0.085
_refine_diff_density_max 6.013
_refine_diff_density_min -1.091
_refine_diff_density_rms 0.319
_refine_ls_extinction_coef 0.00036(3)
_refine_ls_extinction_expression Fc^*^=kFc[1+0.001xFc^2^\l^3^/sin(2\q)]^-1/4^
_refine_ls_extinction_method SHELXL
_refine_ls_goodness_of_fit_ref 1.099
_refine_ls_hydrogen_treatment none
_refine_ls_matrix_type full
_refine_ls_number_parameters 72
_refine_ls_number_reflns 1176
_refine_ls_number_restraints 0
_refine_ls_restrained_S_all 1.099
_refine_ls_R_factor_all 0.0381
_refine_ls_R_factor_gt 0.0339
_refine_ls_shift/su_max 0.001
_refine_ls_shift/su_mean 0.000
_refine_ls_structure_factor_coef Fsqd
_refine_ls_weighting_details 'calc w=1/[\s^2^(Fo^2^)+(0.0441P)^2^+316.9960P] where P=(Fo^2^+2Fc^2^)/3'
_refine_ls_weighting_scheme calc
_refine_ls_wR_factor_gt 0.0936
_refine_ls_wR_factor_ref 0.0965
_reflns_number_gt 1059
_reflns_number_total 1176
_reflns_threshold_expression >2sigma(I)
_cod_data_source_file jp6b05489_si_002.cif
_cod_data_source_block 1
_cod_depositor_comments
;
The following automatic conversions were performed:

data item '_exptl_absorpt_correction_type' value 'Numerical' was
changed to 'numerical' in accordance with the
/home/saulius/struct/COD-crude-data/automatic-downloads/DataCite-retrospective/ACS/depositions/lib/dictionaries/cif_core.dic
dictionary named 'cif_core.dic' version 2.4.2 last updated on
2011-04-26.

data item '_symmetry_cell_setting' value 'Trigonal' was changed to
'trigonal' in accordance with the
/home/saulius/struct/COD-crude-data/automatic-downloads/DataCite-retrospective/ACS/depositions/lib/dictionaries/cif_core.dic
dictionary named 'cif_core.dic' version 2.4.2 last updated on
2011-04-26.

Automatic conversion script
Id: cif_fix_values 6909 2019-04-08 15:41:33Z antanas 
;
_cod_original_cell_volume 4597.4(9)
_cod_original_sg_symbol_H-M R-3c
_cod_original_formula_sum B8Ba10FK5O24
_cod_database_code 1554079

loop_
_symmetry_equiv_pos_as_xyz
'x, y, z'
'-y, x-y, z'
'-x+y, -x, z'
'y, x, -z+1/2'
'x-y, -y, -z+1/2'
'-x, -x+y, -z+1/2'
'x+2/3, y+1/3, z+1/3'
'-y+2/3, x-y+1/3, z+1/3'
'-x+y+2/3, -x+1/3, z+1/3'
'y+2/3, x+1/3, -z+5/6'
'x-y+2/3, -y+1/3, -z+5/6'
'-x+2/3, -x+y+1/3, -z+5/6'
'x+1/3, y+2/3, z+2/3'
'-y+1/3, x-y+2/3, z+2/3'
'-x+y+1/3, -x+2/3, z+2/3'
'y+1/3, x+2/3, -z+7/6'
'x-y+1/3, -y+2/3, -z+7/6'
'-x+1/3, -x+y+2/3, -z+7/6'
'-x, -y, -z'
'y, -x+y, -z'
'x-y, x, -z'
'-y, -x, z-1/2'
'-x+y, y, z-1/2'
'x, x-y, z-1/2'
'-x+2/3, -y+1/3, -z+1/3'
'y+2/3, -x+y+1/3, -z+1/3'
'x-y+2/3, x+1/3, -z+1/3'
'-y+2/3, -x+1/3, z-1/6'
'-x+y+2/3, y+1/3, z-1/6'
'x+2/3, x-y+1/3, z-1/6'
'-x+1/3, -y+2/3, -z+2/3'
'y+1/3, -x+y+2/3, -z+2/3'
'x-y+1/3, x+2/3, -z+2/3'
'-y+1/3, -x+2/3, z+1/6'
'-x+y+1/3, y+2/3, z+1/6'
'x+1/3, x-y+2/3, z+1/6'

loop_
_atom_site_label
_atom_site_type_symbol
_atom_site_fract_x
_atom_site_fract_y
_atom_site_fract_z
_atom_site_U_iso_or_equiv
_atom_site_adp_type
_atom_site_occupancy
_atom_site_symmetry_multiplicity
_atom_site_calc_flag
_atom_site_refinement_flags
K1 K 0.51706(13) 0.18373(13) 0.0833 0.0018(4) Uiso 1 2 d S
K2 K 0.66054(5) 0.07319(5) -0.00223(3) 0.0132(2) Uani 0.33 1 d P
Ba2 Ba 0.66054(5) 0.07319(5) -0.00223(3) 0.0132(2) Uani 0.67 1 d P
Ba3 Ba 0.52585(4) 0.16547(4) 0.25898(2) 0.0123(2) Uani 1 1 d .
B1 B 0.6971(7) -0.1083(7) -0.0397(4) 0.0115(18) Uani 1 1 d .
B2 B 0.6667 0.3333 -0.0031(7) 0.011(3) Uani 1 3 d S
O1 O 0.6522(5) 0.2367(5) -0.0054(3) 0.0196(14) Uani 1 1 d .
O2 O 0.4581(5) 0.0301(5) 0.1762(3) 0.0199(14) Uani 1 1 d .
O3 O 0.5158(5) -0.0015(5) 0.0842(3) 0.0183(14) Uani 1 1 d .
O4 O 0.7851(5) -0.0182(5) -0.0449(3) 0.0211(14) Uani 1 1 d .
F F 0.6667 0.3333 0.3333 0.021(3) Uani 1 6 d S

loop_
_atom_site_aniso_label
_atom_site_aniso_U_11
_atom_site_aniso_U_22
_atom_site_aniso_U_33
_atom_site_aniso_U_23
_atom_site_aniso_U_13
_atom_site_aniso_U_12
K2 0.0147(4) 0.0124(3) 0.0136(4) 0.0003(2) -0.0001(2) 0.0075(3)
Ba2 0.0147(4) 0.0124(3) 0.0136(4) 0.0003(2) -0.0001(2) 0.0075(3)
Ba3 0.0119(3) 0.0128(3) 0.0112(3) 0.00049(18) -0.00031(18) 0.0055(2)
B1 0.012(4) 0.016(4) 0.008(4) -0.002(3) -0.005(3) 0.007(4)
B2 0.009(4) 0.009(4) 0.014(7) 0.000 0.000 0.005(2)
O1 0.015(3) 0.011(3) 0.033(4) -0.003(3) -0.003(3) 0.008(3)
O2 0.021(3) 0.018(3) 0.016(3) -0.010(3) -0.001(3) 0.006(3)
O3 0.022(3) 0.016(3) 0.013(3) -0.003(2) 0.003(3) 0.007(3)
O4 0.018(3) 0.017(3) 0.015(3) 0.000(3) 0.004(3) -0.001(3)
F 0.018(4) 0.018(4) 0.026(7) 0.000 0.000 0.0088(19)

loop_
_atom_type_symbol
_atom_type_description
_atom_type_scat_dispersion_real
_atom_type_scat_dispersion_imag
_atom_type_scat_source
B B 0.0013 0.0007 'International Tables Vol C Tables 4.2.6.8 and 6.1.1.4'
O O 0.0106 0.0060 'International Tables Vol C Tables 4.2.6.8 and 6.1.1.4'
K K 0.2009 0.2494 'International Tables Vol C Tables 4.2.6.8 and 6.1.1.4'
Ba Ba -0.3244 2.2819 'International Tables Vol C Tables 4.2.6.8 and 6.1.1.4'
F F 0.0171 0.0103 'International Tables Vol C Tables 4.2.6.8 and 6.1.1.4'

loop_
_geom_angle_atom_site_label_1
_geom_angle_atom_site_label_2
_geom_angle_atom_site_label_3
_geom_angle
_geom_angle_site_symmetry_1
_geom_angle_site_symmetry_3
O1 K1 O1 115.7(3) 16_544 .
O1 K1 O3 85.79(18) 16_544 16_544
O1 K1 O3 127.64(18) . 16_544
O1 K1 O3 127.64(18) 16_544 .
O1 K1 O3 85.78(18) . .
O3 K1 O3 119.3(3) 16_544 .
O1 K1 O2 86.09(18) 16_544 .
O1 K1 O2 131.00(18) . .
O3 K1 O2 95.38(18) 16_544 .
O3 K1 O2 49.31(17) . .
O1 K1 O2 131.01(18) 16_544 16_544
O1 K1 O2 86.09(18) . 16_544
O3 K1 O2 49.31(17) 16_544 16_544
O3 K1 O2 95.38(18) . 16_544
O2 K1 O2 112.9(3) . 16_544
O1 K1 O1 49.6(2) 16_544 18_654
O1 K1 O1 90.9(2) . 18_654
O3 K1 O1 132.64(17) 16_544 18_654
O3 K1 O1 85.66(17) . 18_654
O2 K1 O1 70.14(18) . 18_654
O2 K1 O1 176.68(18) 16_544 18_654
O1 K1 O1 90.9(2) 16_544 3_665
O1 K1 O1 49.6(2) . 3_665
O3 K1 O1 85.66(17) 16_544 3_665
O3 K1 O1 132.64(17) . 3_665
O2 K1 O1 176.68(18) . 3_665
O2 K1 O1 70.14(18) 16_544 3_665
O1 K1 O1 106.9(3) 18_654 3_665
O1 K1 B2 27.28(17) 16_544 16_544
O1 K1 B2 94.7(3) . 16_544
O3 K1 B2 112.83(15) 16_544 16_544
O3 K1 B2 112.26(15) . 16_544
O2 K1 B2 87.3(2) . 16_544
O2 K1 B2 152.35(16) 16_544 16_544
O1 K1 B2 26.68(14) 18_654 16_544
O1 K1 B2 89.4(2) 3_665 16_544
O1 K1 B1 112.7(2) 16_544 19_655
O1 K1 B1 112.8(2) . 19_655
O3 K1 B1 27.0(2) 16_544 19_655
O3 K1 B1 99.0(2) . 19_655
O2 K1 B1 95.1(2) . 19_655
O2 K1 B1 26.8(2) 16_544 19_655
O1 K1 B1 156.1(2) 18_654 19_655
O1 K1 B1 87.3(2) 3_665 19_655
B2 K1 B1 139.84(19) 16_544 19_655
O1 K1 B1 112.8(2) 16_544 34
O1 K1 B1 112.7(2) . 34
O3 K1 B1 99.0(2) 16_544 34
O3 K1 B1 27.0(2) . 34
O2 K1 B1 26.8(2) . 34
O2 K1 B1 95.1(2) 16_544 34
O1 K1 B1 87.3(2) 18_654 34
O1 K1 B1 156.1(2) 3_665 34
B2 K1 B1 109.9(2) 16_544 34
B1 K1 B1 86.6(4) 19_655 34
O1 K1 Ba2 41.07(13) 16_544 16_544
O1 K1 Ba2 133.24(14) . 16_544
O3 K1 Ba2 44.79(12) 16_544 16_544
O3 K1 Ba2 140.81(13) . 16_544
O2 K1 Ba2 92.68(12) . 16_544
O2 K1 Ba2 91.42(13) 16_544 16_544
O1 K1 Ba2 89.74(13) 18_654 16_544
O1 K1 Ba2 85.84(13) 3_665 16_544
B2 K1 Ba2 68.04(8) 16_544 16_544
B1 K1 Ba2 71.79(17) 19_655 16_544
B1 K1 Ba2 113.99(18) 34 16_544
O1 K2 O3 90.2(2) . .
O1 K2 O4 72.1(2) . 10_544
O3 K2 O4 130.54(19) . 10_544
O1 K2 O3 93.6(2) . 18_654
O3 K2 O3 91.56(19) . 18_654
O4 K2 O3 134.12(18) 10_544 18_654
O1 K2 O2 170.43(19) . 28
O3 K2 O2 81.01(18) . 28
O4 K2 O2 110.92(19) 10_544 28
O3 K2 O2 90.33(19) 18_654 28
O1 K2 O2 75.06(19) . 18_654
O3 K2 O2 135.18(18) . 18_654
O4 K2 O2 85.32(17) 10_544 18_654
O3 K2 O2 48.82(17) 18_654 18_654
O2 K2 O2 113.9(3) 28 18_654
O1 K2 O3 82.23(19) . 19_655
O3 K2 O3 84.30(17) . 19_655
O4 K2 O3 48.47(17) 10_544 19_655
O3 K2 O3 174.12(17) 18_654 19_655
O2 K2 O3 93.14(18) 28 19_655
O2 K2 O3 133.11(16) 18_654 19_655
O1 K2 O4 142.09(19) . .
O3 K2 O4 126.80(18) . .
O4 K2 O4 86.5(2) 10_544 .
O3 K2 O4 78.92(17) 18_654 .
O2 K2 O4 47.34(17) 28 .
O2 K2 O4 72.22(18) 18_654 .
O3 K2 O4 106.91(17) 19_655 .
O1 K2 B1 85.2(2) . 10_544
O3 K2 B1 110.1(2) . 10_544
O4 K2 B1 25.8(2) 10_544 10_544
O3 K2 B1 158.3(2) 18_654 10_544
O2 K2 B1 94.4(2) 28 10_544
O2 K2 B1 110.4(2) 18_654 10_544
O3 K2 B1 26.0(2) 19_655 10_544
O4 K2 B1 88.7(2) . 10_544
O1 K2 B1 91.2(2) . 20_665
O3 K2 B1 117.1(2) . 20_665
O4 K2 B1 109.3(2) 10_544 20_665
O3 K2 B1 25.58(19) 18_654 20_665
O2 K2 B1 96.1(2) 28 20_665
O2 K2 B1 25.6(2) 18_654 20_665
O3 K2 B1 157.8(2) 19_655 20_665
O4 K2 B1 66.2(2) . 20_665
B1 K2 B1 132.7(3) 10_544 20_665
O1 K2 B1 161.8(2) . .
O3 K2 B1 106.4(2) . .
O4 K2 B1 91.0(2) 10_544 .
O3 K2 B1 93.3(2) 18_654 .
O2 K2 B1 25.7(2) 28 .
O2 K2 B1 97.2(2) 18_654 .
O3 K2 B1 91.9(2) 19_655 .
O4 K2 B1 25.1(2) . .
B1 K2 B1 82.2(3) 10_544 .
B1 K2 B1 87.8(3) 20_665 .
O1 K2 Ba3 49.75(15) . 18_654
O3 K2 Ba3 139.89(13) . 18_654
O4 K2 Ba3 47.36(13) 10_544 18_654
O3 K2 Ba3 89.85(13) 18_654 18_654
O2 K2 Ba3 139.07(12) 28 18_654
O2 K2 Ba3 43.77(12) 18_654 18_654
O3 K2 Ba3 90.64(12) 19_655 18_654
O4 K2 Ba3 92.76(12) . 18_654
B1 K2 Ba3 72.80(17) 10_544 18_654
B1 K2 Ba3 69.31(16) 20_665 18_654
B1 K2 Ba3 113.50(17) . 18_654
O2 Ba3 O4 94.6(2) . 8_545
O2 Ba3 O3 84.54(19) . 34
O4 Ba3 O3 164.25(19) 8_545 34
O2 Ba3 O4 122.8(2) . 27_445
O4 Ba3 O4 84.60(14) 8_545 27_445
O3 Ba3 O4 82.70(18) 34 27_445
O2 Ba3 O1 77.0(2) . 18_654
O4 Ba3 O1 69.09(18) 8_545 18_654
O3 Ba3 O1 125.62(17) 34 18_654
O4 Ba3 O1 148.97(19) 27_445 18_654
O2 Ba3 O1 89.5(2) . 16_544
O4 Ba3 O1 115.44(18) 8_545 16_544
O3 Ba3 O1 80.30(18) 34 16_544
O4 Ba3 O1 141.63(18) 27_445 16_544
O1 Ba3 O1 49.4(2) 18_654 16_544
O2 Ba3 F 160.51(14) . .
O4 Ba3 F 71.32(14) 8_545 .
O3 Ba3 F 112.71(13) 34 .
O4 Ba3 F 70.49(14) 27_445 .
O1 Ba3 F 85.25(13) 18_654 .
O1 Ba3 F 84.85(13) 16_544 .
O2 Ba3 O2 76.0(2) . 5
O4 Ba3 O2 76.17(19) 8_545 5
O3 Ba3 O2 88.40(18) 34 5
O4 Ba3 O2 48.23(17) 27_445 5
O1 Ba3 O2 133.47(18) 18_654 5
O1 Ba3 O2 162.42(18) 16_544 5
F Ba3 O2 112.08(12) . 5
O2 Ba3 O4 126.75(19) . 7_455
O4 Ba3 O4 138.1(2) 8_545 7_455
O3 Ba3 O4 47.54(17) 34 7_455
O4 Ba3 O4 78.77(13) 27_445 7_455
O1 Ba3 O4 109.77(17) 18_654 7_455
O1 Ba3 O4 64.39(17) 16_544 7_455
F Ba3 O4 66.86(12) . 7_455
O2 Ba3 O4 116.76(17) 5 7_455
O2 Ba3 B2 91.3(3) . 16_544
O4 Ba3 B2 89.28(15) 8_545 16_544
O3 Ba3 B2 106.45(15) 34 16_544
O4 Ba3 B2 145.7(3) 27_445 16_544
O1 Ba3 B2 26.18(14) 18_654 16_544
O1 Ba3 B2 26.16(14) 16_544 16_544
F Ba3 B2 75.6(2) . 16_544
O2 Ba3 B2 159.59(15) 5 16_544
O4 Ba3 B2 83.63(14) 7_455 16_544
O2 Ba3 B1 110.7(2) . 7_455
O4 Ba3 B1 150.7(2) 8_545 7_455
O3 Ba3 B1 26.2(2) 34 7_455
O4 Ba3 B1 69.6(2) 27_445 7_455
O1 Ba3 B1 129.6(2) 18_654 7_455
O1 Ba3 B1 80.4(2) 16_544 7_455
F Ba3 B1 86.70(17) . 7_455
O2 Ba3 B1 95.4(2) 5 7_455
O4 Ba3 B1 25.3(2) 7_455 7_455
B2 Ba3 B1 104.08(18) 16_544 7_455
O2 Ba3 B1 101.7(2) . 27_445
O4 Ba3 B1 70.1(2) 8_545 27_445
O3 Ba3 B1 94.6(2) 34 27_445
O4 Ba3 B1 25.7(2) 27_445 27_445
O1 Ba3 B1 138.9(2) 18_654 27_445
O1 Ba3 B1 167.3(2) 16_544 27_445
F Ba3 B1 86.41(17) . 27_445
O2 Ba3 B1 26.0(2) 5 27_445
O4 Ba3 B1 103.6(2) 7_455 27_445
B2 Ba3 B1 156.2(2) 16_544 27_445
B1 Ba3 B1 89.95(12) 7_455 27_445
O4 B1 O3 121.0(8) . 28
O4 B1 O2 118.9(8) . 28
O3 B1 O2 120.2(8) 28 28
O4 B1 K1 133.2(6) . 19_655
O3 B1 K1 67.7(4) 28 19_655
O2 B1 K1 72.6(5) 28 19_655
O4 B1 Ba3 75.4(5) . 13_544
O3 B1 Ba3 64.0(4) 28 13_544
O2 B1 Ba3 134.4(6) 28 13_544
K1 B1 Ba3 131.7(3) 19_655 13_544
O4 B1 Ba2 64.2(4) . 10_544
O3 B1 Ba2 71.2(4) 28 10_544
O2 B1 Ba2 140.2(6) 28 10_544
K1 B1 Ba2 79.2(2) 19_655 10_544
Ba3 B1 Ba2 85.4(2) 13_544 10_544
O4 B1 K2 64.2(4) . 10_544
O3 B1 K2 71.2(4) 28 10_544
O2 B1 K2 140.2(6) 28 10_544
K1 B1 K2 79.2(2) 19_655 10_544
Ba3 B1 K2 85.4(2) 13_544 10_544
Ba2 B1 K2 0.00(2) 10_544 10_544
O4 B1 Ba3 63.5(4) . 26
O3 B1 Ba3 140.8(6) 28 26
O2 B1 Ba3 69.9(4) 28 26
K1 B1 Ba3 141.7(3) 19_655 26
Ba3 B1 Ba3 82.1(2) 13_544 26
Ba2 B1 Ba3 127.7(3) 10_544 26
K2 B1 Ba3 127.7(3) 10_544 26
O4 B1 Ba2 147.7(6) . 21_545
O3 B1 Ba2 61.9(4) 28 21_545
O2 B1 Ba2 68.2(5) 28 21_545
K1 B1 Ba2 78.9(2) 19_655 21_545
Ba3 B1 Ba2 78.9(2) 13_544 21_545
Ba2 B1 Ba2 132.9(3) 10_544 21_545
K2 B1 Ba2 132.9(3) 10_544 21_545
Ba3 B1 Ba2 94.0(2) 26 21_545
O4 B1 K2 147.7(6) . 21_545
O3 B1 K2 61.9(4) 28 21_545
O2 B1 K2 68.2(5) 28 21_545
K1 B1 K2 78.9(2) 19_655 21_545
Ba3 B1 K2 78.9(2) 13_544 21_545
Ba2 B1 K2 132.9(3) 10_544 21_545
K2 B1 K2 132.9(3) 10_544 21_545
Ba3 B1 K2 94.0(2) 26 21_545
Ba2 B1 K2 0.00(3) 21_545 21_545
O4 B1 K2 70.2(5) . .
O3 B1 K2 140.5(6) 28 .
O2 B1 K2 63.6(4) 28 .
K1 B1 K2 78.1(2) 19_655 .
Ba3 B1 K2 145.3(3) 13_544 .
Ba2 B1 K2 83.8(2) 10_544 .
K2 B1 K2 83.8(2) 10_544 .
Ba3 B1 K2 78.7(2) 26 .
Ba2 B1 K2 130.8(3) 21_545 .
K2 B1 K2 130.8(3) 21_545 .
O1 B2 O1 119.86(10) . 2_655
O1 B2 O1 119.86(10) . 3_665
O1 B2 O1 119.86(10) 2_655 3_665
O1 B2 K1 75.0(5) . 2_655
O1 B2 K1 63.8(5) 2_655 2_655
O1 B2 K1 140.9(9) 3_665 2_655
O1 B2 K1 140.9(9) . 3_665
O1 B2 K1 75.0(5) 2_655 3_665
O1 B2 K1 63.8(5) 3_665 3_665
K1 B2 K1 82.2(3) 2_655 3_665
O1 B2 Ba3 137.5(9) . 17_554
O1 B2 Ba3 65.6(5) 2_655 17_554
O1 B2 Ba3 66.5(5) 3_665 17_554
K1 B2 Ba3 129.199(14) 2_655 17_554
K1 B2 Ba3 81.30(3) 3_665 17_554
O1 B2 Ba3 66.5(5) . 16_544
O1 B2 Ba3 137.5(9) 2_655 16_544
O1 B2 Ba3 65.6(5) 3_665 16_544
K1 B2 Ba3 141.488(12) 2_655 16_544
K1 B2 Ba3 129.201(14) 3_665 16_544
Ba3 B2 Ba3 82.7(3) 17_554 16_544
O1 B2 Ba3 65.6(5) . 18_654
O1 B2 Ba3 66.5(5) 2_655 18_654
O1 B2 Ba3 137.5(9) 3_665 18_654
K1 B2 Ba3 81.30(3) 2_655 18_654
K1 B2 Ba3 141.489(12) 3_665 18_654
Ba3 B2 Ba3 82.7(3) 17_554 18_654
Ba3 B2 Ba3 82.7(3) 16_544 18_654
B2 O1 K2 168.9(5) . .
B2 O1 K1 89.0(6) . .
K2 O1 K1 95.2(2) . .
B2 O1 Ba3 88.2(5) . 18_654
K2 O1 Ba3 86.86(19) . 18_654
K1 O1 Ba3 174.9(3) . 18_654
B2 O1 Ba3 87.3(5) . 16_544
K2 O1 Ba3 102.9(2) . 16_544
K1 O1 Ba3 91.68(19) . 16_544
Ba3 O1 Ba3 92.4(2) 18_654 16_544
B2 O1 K1 78.4(5) . 2_655
K2 O1 K1 91.39(19) . 2_655
K1 O1 K1 88.4(2) . 2_655
Ba3 O1 K1 86.82(17) 18_654 2_655
Ba3 O1 K1 165.7(2) 16_544 2_655
B1 O2 Ba3 168.2(6) 34 .
B1 O2 Ba2 90.7(5) 34 34
Ba3 O2 Ba2 98.3(2) . 34
B1 O2 K2 90.7(5) 34 34
Ba3 O2 K2 98.3(2) . 34
Ba2 O2 K2 0.00(3) 34 34
B1 O2 K1 80.6(5) 34 .
Ba3 O2 K1 92.3(2) . .
Ba2 O2 K1 85.32(19) 34 .
K2 O2 K1 85.32(19) 34 .
B1 O2 Ba3 84.0(5) 34 5
Ba3 O2 Ba3 104.0(2) . 5
Ba2 O2 Ba3 87.15(17) 34 5
K2 O2 Ba3 87.15(17) 34 5
K1 O2 Ba3 162.8(2) . 5
B1 O2 K2 86.2(5) 34 18_654
Ba3 O2 K2 83.61(17) . 18_654
Ba2 O2 K2 169.5(3) 34 18_654
K2 O2 K2 169.5(3) 34 18_654
K1 O2 K2 84.24(17) . 18_654
Ba3 O2 K2 102.5(2) 5 18_654
B1 O2 Ba2 86.2(5) 34 18_654
Ba3 O2 Ba2 83.61(17) . 18_654
Ba2 O2 Ba2 169.5(3) 34 18_654
K2 O2 Ba2 169.5(3) 34 18_654
K1 O2 Ba2 84.24(17) . 18_654
Ba3 O2 Ba2 102.5(2) 5 18_654
K2 O2 Ba2 0.00(4) 18_654 18_654
B1 O3 K2 174.0(5) 34 .
B1 O3 Ba3 89.7(5) 34 28
K2 O3 Ba3 96.18(19) . 28
B1 O3 K1 85.3(5) 34 .
K2 O3 K1 88.73(18) . .
Ba3 O3 K1 175.1(3) 28 .
B1 O3 K2 92.5(5) 34 18_654
K2 O3 K2 88.42(19) . 18_654
Ba3 O3 K2 91.07(19) 28 18_654
K1 O3 K2 89.31(17) . 18_654
B1 O3 Ba2 92.5(5) 34 18_654
K2 O3 Ba2 88.42(19) . 18_654
Ba3 O3 Ba2 91.07(19) 28 18_654
K1 O3 Ba2 89.31(17) . 18_654
K2 O3 Ba2 0.00(3) 18_654 18_654
B1 O3 Ba2 82.8(5) 34 19_655
K2 O3 Ba2 95.70(17) . 19_655
Ba3 O3 Ba2 94.06(17) 28 19_655
K1 O3 Ba2 85.18(18) . 19_655
K2 O3 Ba2 173.0(2) 18_654 19_655
Ba2 O3 Ba2 173.0(2) 18_654 19_655
B1 O3 K2 82.8(5) 34 19_655
K2 O3 K2 95.70(17) . 19_655
Ba3 O3 K2 94.06(17) 28 19_655
K1 O3 K2 85.18(18) . 19_655
K2 O3 K2 173.0(2) 18_654 19_655
Ba2 O3 K2 173.0(2) 18_654 19_655
Ba2 O3 K2 0.00(3) 19_655 19_655
B1 O4 Ba3 167.1(6) . 15_654
B1 O4 Ba3 90.8(5) . 26
Ba3 O4 Ba3 95.5(2) 15_654 26
B1 O4 Ba2 90.0(5) . 10_544
Ba3 O4 Ba2 83.76(17) 15_654 10_544
Ba3 O4 Ba2 179.1(3) 26 10_544
B1 O4 K2 90.0(5) . 10_544
Ba3 O4 K2 83.76(17) 15_654 10_544
Ba3 O4 K2 179.1(3) 26 10_544
Ba2 O4 K2 0.00(3) 10_544 10_544
B1 O4 K2 84.7(5) . .
Ba3 O4 K2 106.7(2) 15_654 .
Ba3 O4 K2 87.08(17) 26 .
Ba2 O4 K2 92.6(2) 10_544 .
K2 O4 K2 92.6(2) 10_544 .
B1 O4 Ba3 79.3(5) . 13_544
Ba3 O4 Ba3 89.71(19) 15_654 13_544
Ba3 O4 Ba3 88.59(19) 26 13_544
Ba2 O4 Ba3 91.93(17) 10_544 13_544
K2 O4 Ba3 91.93(17) 10_544 13_544
K2 O4 Ba3 163.3(2) . 13_544
Ba3 F Ba3 90.010(15) 32 31_655
Ba3 F Ba3 89.992(15) 32 .
Ba3 F Ba3 180.0 31_655 .
Ba3 F Ba3 179.999(15) 32 2_655
Ba3 F Ba3 89.991(15) 31_655 2_655
Ba3 F Ba3 90.007(15) . 2_655
Ba3 F Ba3 89.993(15) 32 3_665
Ba3 F Ba3 89.993(15) 31_655 3_665
Ba3 F Ba3 90.007(15) . 3_665
Ba3 F Ba3 90.007(15) 2_655 3_665
Ba3 F Ba3 90.009(15) 32 33_545
Ba3 F Ba3 90.008(15) 31_655 33_545
Ba3 F Ba3 89.992(15) . 33_545
Ba3 F Ba3 89.991(15) 2_655 33_545
Ba3 F Ba3 180.0 3_665 33_545

loop_
_geom_bond_atom_site_label_1
_geom_bond_atom_site_label_2
_geom_bond_distance
_geom_bond_site_symmetry_2
K1 O1 2.704(7) 16_544
K1 O1 2.704(7) .
K1 O3 2.823(6) 16_544
K1 O3 2.823(6) .
K1 O2 2.942(7) .
K1 O2 2.942(7) 16_544
K1 O1 2.972(7) 18_654
K1 O1 2.972(7) 3_665
K1 B2 3.014(10) 16_544
K1 B1 3.043(9) 19_655
K1 B1 3.043(9) 34
K1 Ba2 3.8926(7) 16_544
K2 O1 2.568(6) .
K2 O3 2.743(6) .
K2 O4 2.828(6) 10_544
K2 O3 2.832(6) 18_654
K2 O2 2.874(7) 28
K2 O2 2.984(6) 18_654
K2 O3 2.997(6) 19_655
K2 O4 3.031(7) .
K2 B1 3.140(9) 10_544
K2 B1 3.208(10) 20_665
K2 B1 3.208(9) .
K2 Ba3 3.7320(9) 18_654
Ba3 O2 2.598(6) .
Ba3 O4 2.762(6) 8_545
Ba3 O3 2.822(6) 34
Ba3 O4 2.823(6) 27_445
Ba3 O1 2.853(7) 18_654
Ba3 O1 2.875(7) 16_544
Ba3 F 2.9237(5) .
Ba3 O2 2.979(7) 5
Ba3 O4 3.092(7) 7_455
Ba3 B2 3.130(10) 16_544
Ba3 B1 3.139(9) 7_455
Ba3 B1 3.154(9) 27_445
B1 O4 1.367(11) .
B1 O3 1.386(11) 28
B1 O2 1.391(11) 28
B1 K1 3.043(9) 19_655
B1 Ba3 3.139(9) 13_544
B1 Ba2 3.140(9) 10_544
B1 K2 3.140(9) 10_544
B1 Ba3 3.154(9) 26
B1 Ba2 3.208(10) 21_545
B1 K2 3.208(10) 21_545
B2 O1 1.382(6) .
B2 O1 1.382(6) 2_655
B2 O1 1.382(6) 3_665
B2 K1 3.014(10) 2_655
B2 K1 3.014(10) 3_665
B2 Ba3 3.130(10) 17_554
B2 Ba3 3.130(10) 16_544
B2 Ba3 3.130(10) 18_654
O1 Ba3 2.853(7) 18_654
O1 Ba3 2.875(6) 16_544
O1 K1 2.972(7) 2_655
O2 B1 1.391(11) 34
O2 Ba2 2.874(7) 34
O2 K2 2.874(7) 34
O2 Ba3 2.979(7) 5
O2 K2 2.984(6) 18_654
O2 Ba2 2.984(6) 18_654
O3 B1 1.386(11) 34
O3 Ba3 2.822(6) 28
O3 K2 2.832(6) 18_654
O3 Ba2 2.832(6) 18_654
O3 Ba2 2.997(6) 19_655
O3 K2 2.997(6) 19_655
O4 Ba3 2.762(6) 15_654
O4 Ba3 2.822(6) 26
O4 Ba2 2.828(6) 10_544
O4 K2 2.828(6) 10_544
O4 Ba3 3.092(7) 13_544
F Ba3 2.9237(5) 32
F Ba3 2.9237(5) 31_655
F Ba3 2.9237(5) 2_655
F Ba3 2.9237(5) 3_665
F Ba3 2.9238(5) 33_545
